data_2205987
loop_
_publ_author_name
'Hiroshi Nakazawa'
'Masumi Itazaki'
'Mari Owaribe'

_publ_section_title
;
 Carbonyl(\h^5^-cyclopentadienyl)(trimethylsilyl
 isocyanide)(triphenylphosphine)iron(II) trifluoromethanesulfonate
 dichloromethane hemisolvate
;
_journal_issue 6
_journal_name_full 'Acta Crystallographica Section E'
_journal_page_first m1172
_journal_page_last m1173
_journal_paper_doi 10.1107/S1600536805015308
_journal_volume 61
_journal_year 2005
_chemical_formula_iupac '[Fe (C5 H5) (C4 H9 N Si) (C18 H15 P) (C O)] (C F3 S O3), 0.5C H2 Cl2'
_chemical_formula_moiety 'C28 H29 Fe1 N1 O1 P1 Si1 +, C1 F3 S1 O3 -, 0.5C1 H2 Cl2'
_chemical_formula_sum 'C29.5 H30 Cl F3 Fe N O4 P S Si'
_chemical_formula_weight 701.98
_chemical_name_systematic
;
Carbonyl(\h^5^-cyclopentadienyl)(trimethylsilyl
isocyanide)(triphenylphosphine)iron(II) trifluoromethanesulfonate
dichloromethane hemisolvate
;
_space_group_IT_number 2
_symmetry_cell_setting triclinic
_symmetry_space_group_name_Hall '-P 1'
_symmetry_space_group_name_H-M 'P -1'
_cell_angle_alpha 95.995(4)
_cell_angle_beta 100.673(4)
_cell_angle_gamma 96.272(4)
_cell_formula_units_Z 2
_cell_length_a 9.429(2)
_cell_length_b 13.055(3)
_cell_length_c 13.510(3)
_cell_measurement_reflns_used 6485
_cell_measurement_temperature 203.2
_cell_measurement_theta_max 27.5
_cell_measurement_theta_min 3.1
_cell_volume 1611.2(6)
_computing_cell_refinement CrystalClear
_computing_data_collection 'CrystalClear (Rigaku, 2000)'
_computing_data_reduction 'TEXSAN (Molecular Structure Corporation, 2000)'
_computing_molecular_graphics SHELXL97
_computing_publication_material TEXSAN
_computing_structure_refinement 'SHELXL97 (Sheldrick, 1997)'
_computing_structure_solution 'SIR92 (Altomare, 1994)'
_diffrn_detector_area_resol_mean 14.62
_diffrn_measured_fraction_theta_full 0.9689
_diffrn_measured_fraction_theta_max 0.9689
_diffrn_measurement_device_type 'Rigaku/MSC Mercury CCD'
_diffrn_measurement_method \w
_diffrn_radiation_type 'Mo K\a'
_diffrn_radiation_wavelength 0.7107
_diffrn_reflns_av_R_equivalents 0.023
_diffrn_reflns_limit_h_max 12
_diffrn_reflns_limit_h_min -12
_diffrn_reflns_limit_k_max 14
_diffrn_reflns_limit_k_min -16
_diffrn_reflns_limit_l_max 13
_diffrn_reflns_limit_l_min -17
_diffrn_reflns_number 15438
_diffrn_reflns_theta_full 27.48
_diffrn_reflns_theta_max 27.48
_diffrn_standards_decay_% 0
_diffrn_standards_number 0
_exptl_absorpt_coefficient_mu 0.754
_exptl_absorpt_correction_T_max 0.934
_exptl_absorpt_correction_T_min 0.839
_exptl_absorpt_correction_type multi-scan
_exptl_absorpt_process_details '(Jacobson, 1998)'
_exptl_crystal_colour Yellow
_exptl_crystal_density_diffrn 1.447
_exptl_crystal_density_method 'not measured'
_exptl_crystal_description needle
_exptl_crystal_F_000 722.00
_exptl_crystal_size_max 0.470
_exptl_crystal_size_mid 0.110
_exptl_crystal_size_min 0.090
_refine_diff_density_max 1.03
_refine_diff_density_min -0.84
_refine_ls_extinction_method none
_refine_ls_goodness_of_fit_ref 1.037
_refine_ls_hydrogen_treatment constr
_refine_ls_number_parameters 388
_refine_ls_number_reflns 7155
_refine_ls_R_factor_gt 0.0610
_refine_ls_shift/su_max 0.0000
_refine_ls_structure_factor_coef Fsqd
_refine_ls_weighting_details 'w = 1/[\s^2^(Fo^2^) + (0.0697P)^2^+2.9827P] where P=(Fo^2^+2Fc^2^)/3'
_refine_ls_weighting_scheme calc
_refine_ls_wR_factor_ref 0.1540
_reflns_number_gt 5918
_reflns_number_total 7155
_reflns_threshold_expression I>2\s(I)
_cod_data_source_file is6075.cif
_cod_data_source_block II
_cod_original_cell_volume 1611.0(6)
_cod_original_formula_sum 'C29.50 H30 Cl F3 Fe N O4 P S Si '
_cod_database_code 2205987
_cod_database_fobs_code 2205987

loop_
_symmetry_equiv_pos_as_xyz
x,y,z
-x,-y,-z

loop_
_atom_site_label
_atom_site_fract_x
_atom_site_fract_y
_atom_site_fract_z
_atom_site_U_iso_or_equiv
_atom_site_adp_type
_atom_site_calc_flag
_atom_site_refinement_flags
_atom_site_occupancy
_atom_site_type_symbol
Fe1 0.82569(5) 0.35941(3) 0.68265(3) 0.02212(13) Uani d . 1 Fe
Cl1 0.5689(3) 0.0528(2) 0.93044(19) 0.1372(9) Uani d . 1 Cl
S1 0.60972(12) 0.38426(9) 0.23673(8) 0.0453(3) Uani d . 1 S
P1 0.89276(8) 0.21383(6) 0.61480(6) 0.02104(17) Uani d . 1 P
Si1 1.20721(11) 0.35826(8) 0.96967(7) 0.0332(2) Uani d . 1 Si
F1 0.7505(8) 0.2977(4) 0.1119(4) 0.163(3) Uani d . 1 F
F2 0.6535(9) 0.1956(3) 0.1899(5) 0.179(3) Uani d . 1 F
F3 0.8268(7) 0.2816(5) 0.2717(5) 0.169(3) Uani d . 1 F
O1 0.5791(3) 0.2526(2) 0.7474(3) 0.0558(8) Uani d . 1 O
O2 0.5791(6) 0.3623(3) 0.3309(3) 0.0857(14) Uani d . 1 O
O3 0.7124(7) 0.4760(4) 0.2434(5) 0.129(2) Uani d . 1 O
O4 0.4982(6) 0.3854(7) 0.1585(4) 0.149(3) Uani d . 1 O
N1 1.0534(3) 0.3558(2) 0.8687(2) 0.0365(7) Uani d . 1 N
C1 0.8710(5) 0.5221(3) 0.7067(3) 0.0418(9) Uani d . 1 C
H1 0.9185 0.5616 0.7695 0.042 Uiso calc . 1 H
C2 0.7208(5) 0.4934(3) 0.6749(3) 0.0423(9) Uani d . 1 C
H2 0.6484 0.5096 0.7124 0.042 Uiso calc . 1 H
C3 0.6954(4) 0.4352(3) 0.5762(3) 0.0351(8) Uani d . 1 C
H3 0.6030 0.4062 0.5363 0.035 Uiso calc . 1 H
C4 0.8309(4) 0.4288(3) 0.5487(3) 0.0321(7) Uani d . 1 C
H4 0.8462 0.3944 0.4865 0.032 Uiso calc . 1 H
C5 0.9411(4) 0.4817(3) 0.6288(3) 0.0355(8) Uani d . 1 C
H5 1.0431 0.4893 0.6305 0.036 Uiso calc . 1 H
C6 0.6788(4) 0.2923(3) 0.7230(3) 0.0331(7) Uani d . 1 C
C7 0.9629(4) 0.3554(2) 0.7974(2) 0.0285(7) Uani d . 1 C
C8 1.2440(5) 0.4943(3) 1.0290(3) 0.0474(10) Uani d . 1 C
H6 1.3252 0.5023 1.0839 0.047 Uiso calc . 1 H
H7 1.2640 0.5383 0.9804 0.047 Uiso calc . 1 H
H8 1.1609 0.5127 1.0542 0.047 Uiso calc . 1 H
C9 1.1432(6) 0.2646(4) 1.0505(4) 0.0582(12) Uani d . 1 C
H9 1.0613 0.2866 1.0748 0.058 Uiso calc . 1 H
H10 1.1147 0.1978 1.0116 0.058 Uiso calc . 1 H
H11 1.2186 0.2603 1.1063 0.058 Uiso calc . 1 H
C10 1.3512(5) 0.3163(4) 0.9060(3) 0.0529(11) Uani d . 1 C
H12 1.3206 0.2487 0.8700 0.053 Uiso calc . 1 H
H13 1.3707 0.3634 0.8590 0.053 Uiso calc . 1 H
H14 1.4376 0.3158 0.9547 0.053 Uiso calc . 1 H
C11 0.7540(3) 0.1279(2) 0.5217(2) 0.0238(6) Uani d . 1 C
C12 0.6530(4) 0.1703(3) 0.4540(3) 0.0314(7) Uani d . 1 C
H15 0.6529 0.2436 0.4599 0.031 Uiso calc . 1 H
C13 0.5526(4) 0.1066(3) 0.3786(3) 0.0379(8) Uani d . 1 C
H16 0.4850 0.1361 0.3318 0.038 Uiso calc . 1 H
C14 0.5509(4) 0.0000(3) 0.3710(3) 0.0368(8) Uani d . 1 C
H17 0.4828 -0.0437 0.3187 0.037 Uiso calc . 1 H
C15 0.6471(4) -0.0431(3) 0.4388(3) 0.0348(8) Uani d . 1 C
H18 0.6437 -0.1166 0.4345 0.035 Uiso calc . 1 H
C16 0.7490(4) 0.0205(3) 0.5132(3) 0.0303(7) Uani d . 1 C
H19 0.8163 -0.0097 0.5591 0.030 Uiso calc . 1 H
C17 1.0425(3) 0.2403(2) 0.5487(2) 0.0243(6) Uani d . 1 C
C18 1.0354(4) 0.1998(3) 0.4482(3) 0.0284(7) Uani d . 1 C
H20 0.9520 0.1543 0.4124 0.028 Uiso calc . 1 H
C19 1.1496(4) 0.2258(3) 0.4000(3) 0.0372(8) Uani d . 1 C
H21 1.1439 0.1981 0.3312 0.037 Uiso calc . 1 H
C20 1.2719(4) 0.2914(3) 0.4512(3) 0.0377(8) Uani d . 1 C
H22 1.3498 0.3086 0.4178 0.038 Uiso calc . 1 H
C21 1.2801(4) 0.3322(3) 0.5511(3) 0.0357(8) Uani d . 1 C
H23 1.3639 0.3777 0.5864 0.036 Uiso calc . 1 H
C22 1.1663(4) 0.3068(3) 0.5999(3) 0.0313(7) Uani d . 1 C
H24 1.1727 0.3348 0.6685 0.031 Uiso calc . 1 H
C23 0.9582(3) 0.1264(2) 0.7057(2) 0.0253(6) Uani d . 1 C
C24 1.0901(4) 0.0880(3) 0.7068(3) 0.0355(8) Uani d . 1 C
H25 1.1509 0.1103 0.6621 0.036 Uiso calc . 1 H
C25 1.1342(5) 0.0175(3) 0.7728(3) 0.0452(9) Uani d . 1 C
H26 1.2247 -0.0086 0.7728 0.045 Uiso calc . 1 H
C26 1.0486(5) -0.0146(3) 0.8378(3) 0.0453(10) Uani d . 1 C
H27 1.0794 -0.0626 0.8830 0.045 Uiso calc . 1 H
C27 0.9180(5) 0.0225(3) 0.8376(3) 0.0493(10) Uani d . 1 C
H28 0.8576 -0.0009 0.8820 0.049 Uiso calc . 1 H
C28 0.8728(4) 0.0933(3) 0.7727(3) 0.0400(9) Uani d . 1 C
H29 0.7831 0.1198 0.7742 0.040 Uiso calc . 1 H
C29 0.7167(8) 0.2897(4) 0.1978(5) 0.0744(17) Uani d . 1 C
C30 0.4455(14) 0.0630(13) 1.0080(11) 0.099(5) Uani d P 0.50 C
H30 0.4775 0.1219 1.0579 0.099 Uiso calc P 0.50 H
H31 0.3534 0.0701 0.9690 0.099 Uiso calc P 0.50 H

loop_
_atom_site_aniso_label
_atom_site_aniso_U_11
_atom_site_aniso_U_22
_atom_site_aniso_U_33
_atom_site_aniso_U_12
_atom_site_aniso_U_13
_atom_site_aniso_U_23
Fe1 0.0218(2) 0.0216(2) 0.0237(2) 0.00469(16) 0.00554(17) 0.00247(16)
Cl1 0.146(2) 0.180(2) 0.1088(16) 0.0301(18) 0.0679(16) 0.0354(16)
S1 0.0503(6) 0.0520(6) 0.0360(5) 0.0240(5) 0.0021(4) 0.0098(4)
P1 0.0206(4) 0.0207(4) 0.0229(4) 0.0038(3) 0.0057(3) 0.0037(3)
Si1 0.0332(5) 0.0389(5) 0.0266(5) 0.0087(4) 0.0015(4) 0.0035(4)
F1 0.296(7) 0.124(3) 0.163(4) 0.130(4) 0.185(5) 0.090(3)
F2 0.365(10) 0.043(2) 0.172(5) 0.018(3) 0.173(6) 0.008(3)
F3 0.145(5) 0.206(6) 0.215(6) 0.133(5) 0.070(4) 0.115(5)
O1 0.0447(17) 0.0485(17) 0.085(2) 0.0033(13) 0.0403(17) 0.0109(16)
O2 0.137(4) 0.091(3) 0.054(2) 0.064(3) 0.041(2) 0.030(2)
O3 0.169(6) 0.058(3) 0.153(5) -0.029(3) 0.048(4) -0.002(3)
O4 0.076(3) 0.300(9) 0.075(3) 0.077(4) -0.013(3) 0.043(4)
N1 0.0356(16) 0.0412(17) 0.0301(15) 0.0077(13) 0.0002(13) 0.0009(12)
C1 0.060(3) 0.0204(17) 0.041(2) 0.0061(16) 0.0044(18) -0.0020(14)
C2 0.051(2) 0.036(2) 0.050(2) 0.0253(17) 0.0226(19) 0.0136(17)
C3 0.0323(18) 0.0339(18) 0.0394(19) 0.0093(14) 0.0008(15) 0.0132(15)
C4 0.0410(19) 0.0284(17) 0.0306(17) 0.0075(14) 0.0109(15) 0.0105(13)
C5 0.0321(18) 0.0272(17) 0.048(2) -0.0013(13) 0.0079(15) 0.0126(15)
C6 0.0332(18) 0.0320(18) 0.0381(18) 0.0107(14) 0.0137(15) 0.0045(14)
C7 0.0331(17) 0.0261(16) 0.0273(16) 0.0049(13) 0.0096(14) 0.0006(12)
C8 0.058(3) 0.046(2) 0.034(2) 0.0073(19) -0.0003(18) -0.0025(17)
C9 0.065(3) 0.060(3) 0.049(3) 0.001(2) 0.008(2) 0.019(2)
C10 0.043(2) 0.070(3) 0.047(2) 0.022(2) 0.0066(19) 0.001(2)
C11 0.0209(14) 0.0244(15) 0.0270(15) 0.0014(11) 0.0078(12) 0.0045(12)
C12 0.0298(17) 0.0286(17) 0.0336(17) 0.0010(13) 0.0010(14) 0.0057(13)
C13 0.0329(19) 0.040(2) 0.0365(19) -0.0011(15) -0.0014(15) 0.0057(15)
C14 0.0318(18) 0.0381(19) 0.0366(19) -0.0086(14) 0.0096(15) -0.0046(15)
C15 0.0378(19) 0.0245(16) 0.042(2) -0.0019(14) 0.0167(16) -0.0028(14)
C16 0.0302(17) 0.0259(16) 0.0356(18) 0.0041(13) 0.0095(14) 0.0025(13)
C17 0.0216(14) 0.0237(15) 0.0305(16) 0.0050(11) 0.0095(12) 0.0068(12)
C18 0.0281(16) 0.0286(16) 0.0305(16) 0.0052(13) 0.0092(13) 0.0046(13)
C19 0.042(2) 0.042(2) 0.0354(19) 0.0124(16) 0.0209(16) 0.0123(15)
C20 0.0324(18) 0.0382(19) 0.052(2) 0.0109(15) 0.0230(17) 0.0192(16)
C21 0.0258(17) 0.0316(18) 0.053(2) 0.0026(13) 0.0136(15) 0.0090(16)
C22 0.0258(16) 0.0288(17) 0.0399(19) 0.0032(13) 0.0101(14) 0.0012(14)
C23 0.0263(15) 0.0244(15) 0.0252(15) 0.0059(12) 0.0030(12) 0.0041(12)
C24 0.0349(19) 0.0376(19) 0.0401(19) 0.0159(15) 0.0121(15) 0.0124(15)
C25 0.044(2) 0.045(2) 0.053(2) 0.0231(18) 0.0089(18) 0.0178(18)
C26 0.060(3) 0.038(2) 0.042(2) 0.0164(18) 0.0055(19) 0.0204(17)
C27 0.058(3) 0.054(3) 0.047(2) 0.018(2) 0.023(2) 0.028(2)
C28 0.038(2) 0.046(2) 0.046(2) 0.0145(16) 0.0188(17) 0.0228(17)
C29 0.097(5) 0.064(3) 0.082(4) 0.035(3) 0.045(4) 0.024(3)
C30 0.059(8) 0.144(14) 0.085(9) 0.022(8) -0.008(7) 0.006(9)

loop_
_atom_type_symbol
_atom_type_description
_atom_type_scat_dispersion_real
_atom_type_scat_dispersion_imag
_atom_type_scat_source
C C 0.003 0.002
;International Tables for Crystallography
(1992, Vol. C, Tables 4.2.6.8 and 6.1.1.4)
;
H H 0.000 0.000
;International Tables for Crystallography
(1992, Vol. C, Table 6.1.1.4)
;
F F 0.017 0.010
;International Tables for Crystallography
(1992, Vol. C, Tables 4.2.6.8 and 6.1.1.4)
;
Fe Fe 0.346 0.844
;International Tables for Crystallography
(1992, Vol. C, Tables 4.2.6.8 and 6.1.1.4)
;
N N 0.006 0.003
;International Tables for Crystallography
(1992, Vol. C, Tables 4.2.6.8 and 6.1.1.4)
;
O O 0.011 0.006
;International Tables for Crystallography
(1992, Vol. C, Tables 4.2.6.8 and 6.1.1.4)
;
P P 0.102 0.094
;International Tables for Crystallography
(1992, Vol. C, Tables 4.2.6.8 and 6.1.1.4)
;
S S 0.125 0.123
;International Tables for Crystallography
(1992, Vol. C, Tables 4.2.6.8 and 6.1.1.4)
;
Si Si 0.082 0.070
;International Tables for Crystallography
(1992, Vol. C, Tables 4.2.6.8 and 6.1.1.4)
;
Cl Cl 0.148 0.159
;International Tables for Crystallography
(1992, Vol. C, Tables 4.2.6.8 and 6.1.1.4)
;

loop_
_geom_angle_atom_site_label_1
_geom_angle_atom_site_label_2
_geom_angle_atom_site_label_3
_geom_angle_site_symmetry_1
_geom_angle_site_symmetry_3
_geom_angle
_geom_angle_publ_flag
C6 Fe1 C7 . . 96.63(16) yes
C6 Fe1 C1 . . 122.10(16) ?
C7 Fe1 C1 . . 88.42(15) ?
C6 Fe1 C5 . . 157.19(15) ?
C7 Fe1 C5 . . 96.32(15) ?
C1 Fe1 C5 . . 39.77(16) ?
C6 Fe1 C2 . . 91.31(16) ?
C7 Fe1 C2 . . 117.13(16) ?
C1 Fe1 C2 . . 38.88(17) ?
C5 Fe1 C2 . . 66.05(15) ?
C6 Fe1 C4 . . 130.07(16) ?
C7 Fe1 C4 . . 133.19(15) ?
C1 Fe1 C4 . . 65.86(15) ?
C5 Fe1 C4 . . 39.17(14) ?
C2 Fe1 C4 . . 65.78(14) ?
C6 Fe1 C3 . . 95.39(16) ?
C7 Fe1 C3 . . 154.07(15) ?
C1 Fe1 C3 . . 65.76(15) ?
C5 Fe1 C3 . . 65.73(14) ?
C2 Fe1 C3 . . 39.61(16) ?
C4 Fe1 C3 . . 38.81(14) ?
C6 Fe1 P1 . . 93.12(11) yes
C7 Fe1 P1 . . 88.48(10) yes
C1 Fe1 P1 . . 144.77(12) ?
C5 Fe1 P1 . . 105.92(11) ?
C2 Fe1 P1 . . 153.31(12) ?
C4 Fe1 P1 . . 91.65(10) ?
C3 Fe1 P1 . . 113.72(11) ?
C30 Cl1 C30 . 2_657 71.1(8) ?
O4 S1 O2 . . 119.1(3) ?
O4 S1 O3 . . 108.6(5) ?
O2 S1 O3 . . 113.9(3) ?
O4 S1 C29 . . 107.2(4) ?
O2 S1 C29 . . 107.0(2) ?
O3 S1 C29 . . 98.9(3) ?
C11 P1 C17 . . 104.53(14) ?
C11 P1 C23 . . 102.51(14) ?
C17 P1 C23 . . 104.49(14) ?
C11 P1 Fe1 . . 116.77(10) ?
C17 P1 Fe1 . . 112.00(10) ?
C23 P1 Fe1 . . 115.16(10) ?
N1 Si1 C10 . . 104.60(18) ?
N1 Si1 C8 . . 104.24(17) ?
C10 Si1 C8 . . 114.0(2) ?
N1 Si1 C9 . . 104.0(2) ?
C10 Si1 C9 . . 113.6(2) ?
C8 Si1 C9 . . 114.7(2) ?
C7 N1 Si1 . . 173.6(3) yes
C2 C1 C5 . . 108.3(3) ?
C2 C1 Fe1 . . 70.7(2) ?
C5 C1 Fe1 . . 70.26(19) ?
C2 C1 H1 . . 125.9 ?
C5 C1 H1 . . 125.7 ?
Fe1 C1 H1 . . 124.7 ?
C1 C2 C3 . . 107.9(3) ?
C1 C2 Fe1 . . 70.4(2) ?
C3 C2 Fe1 . . 70.57(19) ?
C1 C2 H2 . . 126.0 ?
C3 C2 H2 . . 126.1 ?
Fe1 C2 H2 . . 124.6 ?
C4 C3 C2 . . 107.8(3) ?
C4 C3 Fe1 . . 70.58(19) ?
C2 C3 Fe1 . . 69.8(2) ?
C4 C3 H3 . . 126.2 ?
C2 C3 H3 . . 126.0 ?
Fe1 C3 H3 . . 125.2 ?
C3 C4 C5 . . 108.6(3) ?
C3 C4 Fe1 . . 70.6(2) ?
C5 C4 Fe1 . . 70.0(2) ?
C3 C4 H4 . . 125.7 ?
C5 C4 H4 . . 125.7 ?
Fe1 C4 H4 . . 125.2 ?
C4 C5 C1 . . 107.3(3) ?
C4 C5 Fe1 . . 70.81(19) ?
C1 C5 Fe1 . . 70.0(2) ?
C4 C5 H5 . . 126.4 ?
C1 C5 H5 . . 126.3 ?
Fe1 C5 H5 . . 124.6 ?
O1 C6 Fe1 . . 176.4(3) ?
N1 C7 Fe1 . . 177.3(3) yes
Si1 C8 H6 . . 109.5 ?
Si1 C8 H7 . . 109.7 ?
H6 C8 H7 . . 109.6 ?
Si1 C8 H8 . . 109.4 ?
H6 C8 H8 . . 109.1 ?
H7 C8 H8 . . 109.4 ?
Si1 C9 H9 . . 109.6 ?
Si1 C9 H10 . . 109.5 ?
H9 C9 H10 . . 108.8 ?
Si1 C9 H11 . . 109.9 ?
H9 C9 H11 . . 109.5 ?
H10 C9 H11 . . 109.4 ?
Si1 C10 H12 . . 109.9 ?
Si1 C10 H13 . . 109.5 ?
H12 C10 H13 . . 108.9 ?
Si1 C10 H14 . . 109.9 ?
H12 C10 H14 . . 109.6 ?
H13 C10 H14 . . 109.0 ?
C16 C11 C12 . . 118.5(3) ?
C16 C11 P1 . . 121.8(3) ?
C12 C11 P1 . . 119.7(2) ?
C13 C12 C11 . . 120.6(3) ?
C13 C12 H15 . . 119.7 ?
C11 C12 H15 . . 119.7 ?
C14 C13 C12 . . 119.9(3) ?
C14 C13 H16 . . 120.0 ?
C12 C13 H16 . . 120.2 ?
C15 C14 C13 . . 120.3(3) ?
C15 C14 H17 . . 119.8 ?
C13 C14 H17 . . 119.9 ?
C14 C15 C16 . . 119.9(3) ?
C14 C15 H18 . . 120.1 ?
C16 C15 H18 . . 120.0 ?
C15 C16 C11 . . 120.9(3) ?
C15 C16 H19 . . 119.6 ?
C11 C16 H19 . . 119.6 ?
C18 C17 C22 . . 118.9(3) ?
C18 C17 P1 . . 122.5(2) ?
C22 C17 P1 . . 118.6(2) ?
C19 C18 C17 . . 120.3(3) ?
C19 C18 H20 . . 119.9 ?
C17 C18 H20 . . 119.9 ?
C20 C19 C18 . . 120.5(3) ?
C20 C19 H21 . . 119.7 ?
C18 C19 H21 . . 119.8 ?
C19 C20 C21 . . 119.7(3) ?
C19 C20 H22 . . 120.1 ?
C21 C20 H22 . . 120.2 ?
C20 C21 C22 . . 120.1(3) ?
C20 C21 H23 . . 119.9 ?
C22 C21 H23 . . 120.0 ?
C21 C22 C17 . . 120.5(3) ?
C21 C22 H24 . . 119.7 ?
C17 C22 H24 . . 119.8 ?
C24 C23 C28 . . 118.3(3) ?
C24 C23 P1 . . 121.5(3) ?
C28 C23 P1 . . 120.2(3) ?
C23 C24 C25 . . 120.6(3) ?
C23 C24 H25 . . 119.7 ?
C25 C24 H25 . . 119.7 ?
C26 C25 C24 . . 120.4(4) ?
C26 C25 H26 . . 119.6 ?
C24 C25 H26 . . 119.9 ?
C25 C26 C27 . . 119.7(3) ?
C25 C26 H27 . . 120.1 ?
C27 C26 H27 . . 120.2 ?
C26 C27 C28 . . 120.6(4) ?
C26 C27 H28 . . 119.7 ?
C28 C27 H28 . . 119.7 ?
C27 C28 C23 . . 120.4(3) ?
C27 C28 H29 . . 120.0 ?
C23 C28 H29 . . 119.6 ?
F1 C29 F2 . . 104.6(6) ?
F1 C29 F3 . . 114.9(6) ?
F2 C29 F3 . . 96.9(6) ?
F1 C29 S1 . . 114.6(4) ?
F2 C29 S1 . . 113.3(5) ?
F3 C29 S1 . . 111.0(5) ?
Cl1 C30 Cl1 . 2_657 108.9(8) ?
Cl1 C30 H30 . . 109.6 ?
Cl1 C30 H30 2_657 . 109.5 ?
Cl1 C30 H31 . . 109.8 ?
Cl1 C30 H31 2_657 . 109.5 ?
H30 C30 H31 . . 109.6 ?

loop_
_geom_bond_atom_site_label_1
_geom_bond_atom_site_label_2
_geom_bond_site_symmetry_2
_geom_bond_distance
_geom_bond_publ_flag
Fe1 C6 . 1.760(4) yes
Fe1 C7 . 1.836(3) yes
Fe1 C1 . 2.099(4) yes
Fe1 C5 . 2.102(3) yes
Fe1 C2 . 2.103(3) yes
Fe1 C4 . 2.113(3) yes
Fe1 C3 . 2.113(3) yes
Fe1 P1 . 2.2283(9) yes
Cl1 C30 . 1.710(15) no
Cl1 C30 2_657 1.805(18) no
S1 O4 . 1.348(4) no
S1 O2 . 1.406(4) no
S1 O3 . 1.439(5) no
S1 C29 . 1.775(5) no
P1 C11 . 1.823(3) no
P1 C17 . 1.826(3) no
P1 C23 . 1.832(3) no
Si1 N1 . 1.792(3) yes
Si1 C10 . 1.838(4) no
Si1 C8 . 1.839(4) no
Si1 C9 . 1.848(5) no
F1 C29 . 1.270(7) no
F2 C29 . 1.291(8) no
F3 C29 . 1.322(9) no
O1 C6 . 1.142(4) yes
N1 C7 . 1.162(4) yes
C1 C2 . 1.398(6) no
C1 C5 . 1.429(6) no
C1 H1 . 0.951 no
C2 C3 . 1.429(6) no
C2 H2 . 0.952 no
C3 C4 . 1.404(5) no
C3 H3 . 0.951 no
C4 C5 . 1.413(5) no
C4 H4 . 0.953 no
C5 H5 . 0.952 no
C8 H6 . 0.951 no
C8 H7 . 0.947 no
C8 H8 . 0.953 no
C9 H9 . 0.953 no
C9 H10 . 0.954 no
C9 H11 . 0.946 no
C10 H12 . 0.950 no
C10 H13 . 0.957 no
C10 H14 . 0.949 no
C11 C16 . 1.390(5) no
C11 C12 . 1.396(5) no
C12 C13 . 1.386(5) no
C12 H15 . 0.951 no
C13 C14 . 1.382(5) no
C13 H16 . 0.953 no
C14 C15 . 1.375(6) no
C14 H17 . 0.951 no
C15 C16 . 1.385(5) no
C15 H18 . 0.952 no
C16 H19 . 0.950 no
C17 C18 . 1.392(4) no
C17 C22 . 1.396(5) no
C18 C19 . 1.387(5) no
C18 H20 . 0.950 no
C19 C20 . 1.381(6) no
C19 H21 . 0.950 no
C20 C21 . 1.384(6) no
C20 H22 . 0.949 no
C21 C22 . 1.388(5) no
C21 H23 . 0.950 no
C22 H24 . 0.949 no
C23 C24 . 1.389(5) no
C23 C28 . 1.389(5) no
C24 C25 . 1.390(5) no
C24 H25 . 0.953 no
C25 C26 . 1.366(6) no
C25 H26 . 0.953 no
C26 C27 . 1.372(6) no
C26 H27 . 0.949 no
C27 C28 . 1.385(5) no
C27 H28 . 0.952 no
C28 H29 . 0.951 no
C30 Cl1 2_657 1.805(18) no
C30 H30 . 0.950 no
C30 H31 . 0.948 no

loop_
_geom_contact_atom_site_label_1
_geom_contact_atom_site_label_2
_geom_contact_distance
_geom_contact_site_symmetry_2
Si1 O4 3.342(4) 1_656
F1 C8 3.477(6) 2_766
F2 C30 3.077(14) 1_554
F3 C5 3.565(6) 2_766
F3 C1 3.566(7) 2_766
O1 C10 3.410(6) 1_455
O1 C14 3.497(4) 2_656
O2 C2 3.559(6) 2_666
O3 C22 3.312(5) 2_766
O3 C5 3.358(7) 2_766
O3 C21 3.524(6) 2_766
O3 C10 3.583(7) 2_766
O3 N1 3.587(7) 2_766
O4 C8 3.247(8) 1_454
O4 C10 3.421(6) 1_454
O4 C9 3.518(7) 1_454
C2 C20 3.435(5) 2_766
C13 C15 3.482(5) 2_656
C14 C16 3.475(5) 2_656
C14 C15 3.480(5) 2_656
C15 C24 3.498(5) 2_756

loop_
_geom_torsion_atom_site_label_1
_geom_torsion_atom_site_label_2
_geom_torsion_atom_site_label_3
_geom_torsion_atom_site_label_4
_geom_torsion_site_symmetry_1
_geom_torsion_site_symmetry_4
_geom_torsion
C6 Fe1 P1 C11 . . 54.77(17)
C7 Fe1 P1 C11 . . 151.32(15)
C1 Fe1 P1 C11 . . -123.6(2)
C5 Fe1 P1 C11 . . -112.54(16)
C2 Fe1 P1 C11 . . -44.4(3)
C4 Fe1 P1 C11 . . -75.51(15)
C3 Fe1 P1 C11 . . -42.52(16)
C6 Fe1 P1 C17 . . 175.23(16)
C7 Fe1 P1 C17 . . -88.21(15)
C1 Fe1 P1 C17 . . -3.1(2)
C5 Fe1 P1 C17 . . 7.92(16)
C2 Fe1 P1 C17 . . 76.1(3)
C4 Fe1 P1 C17 . . 44.96(15)
C3 Fe1 P1 C17 . . 77.95(16)
C6 Fe1 P1 C23 . . -65.56(17)
C7 Fe1 P1 C23 . . 30.99(16)
C1 Fe1 P1 C23 . . 116.1(2)
C5 Fe1 P1 C23 . . 127.13(16)
C2 Fe1 P1 C23 . . -164.7(3)
C4 Fe1 P1 C23 . . 164.16(15)
C3 Fe1 P1 C23 . . -162.85(16)
C6 Fe1 C1 C2 . . -42.7(3)
C7 Fe1 C1 C2 . . -139.5(2)
C5 Fe1 C1 C2 . . 118.6(3)
C4 Fe1 C1 C2 . . 80.8(2)
C3 Fe1 C1 C2 . . 38.0(2)
P1 Fe1 C1 C2 . . 135.3(2)
C6 Fe1 C1 C5 . . -161.3(2)
C7 Fe1 C1 C5 . . 101.8(2)
C2 Fe1 C1 C5 . . -118.6(3)
C4 Fe1 C1 C5 . . -37.9(2)
C3 Fe1 C1 C5 . . -80.6(2)
P1 Fe1 C1 C5 . . 16.7(3)
C5 C1 C2 C3 . . -0.4(4)
Fe1 C1 C2 C3 . . -60.9(3)
C5 C1 C2 Fe1 . . 60.5(3)
C6 Fe1 C2 C1 . . 144.9(3)
C7 Fe1 C2 C1 . . 46.8(3)
C5 Fe1 C2 C1 . . -37.9(2)
C4 Fe1 C2 C1 . . -81.0(3)
C3 Fe1 C2 C1 . . -118.2(3)
P1 Fe1 C2 C1 . . -115.5(3)
C6 Fe1 C2 C3 . . -96.9(2)
C7 Fe1 C2 C3 . . 165.0(2)
C1 Fe1 C2 C3 . . 118.2(3)
C5 Fe1 C2 C3 . . 80.3(2)
C4 Fe1 C2 C3 . . 37.2(2)
P1 Fe1 C2 C3 . . 2.7(4)
C1 C2 C3 C4 . . 0.1(4)
Fe1 C2 C3 C4 . . -60.6(2)
C1 C2 C3 Fe1 . . 60.8(3)
C6 Fe1 C3 C4 . . -156.1(2)
C7 Fe1 C3 C4 . . 86.6(4)
C1 Fe1 C3 C4 . . 81.0(2)
C5 Fe1 C3 C4 . . 37.2(2)
C2 Fe1 C3 C4 . . 118.4(3)
P1 Fe1 C3 C4 . . -60.3(2)
C6 Fe1 C3 C2 . . 85.5(2)
C7 Fe1 C3 C2 . . -31.8(4)
C1 Fe1 C3 C2 . . -37.4(2)
C5 Fe1 C3 C2 . . -81.2(2)
C4 Fe1 C3 C2 . . -118.4(3)
P1 Fe1 C3 C2 . . -178.7(2)
C2 C3 C4 C5 . . 0.2(4)
Fe1 C3 C4 C5 . . -60.0(2)
C2 C3 C4 Fe1 . . 60.2(2)
C6 Fe1 C4 C3 . . 31.8(3)
C7 Fe1 C4 C3 . . -143.2(2)
C1 Fe1 C4 C3 . . -80.7(2)
C5 Fe1 C4 C3 . . -119.2(3)
C2 Fe1 C4 C3 . . -38.0(2)
P1 Fe1 C4 C3 . . 127.3(2)
C6 Fe1 C4 C5 . . 151.0(2)
C7 Fe1 C4 C5 . . -24.1(3)
C1 Fe1 C4 C5 . . 38.4(2)
C2 Fe1 C4 C5 . . 81.2(2)
C3 Fe1 C4 C5 . . 119.2(3)
P1 Fe1 C4 C5 . . -113.5(2)
C3 C4 C5 C1 . . -0.4(4)
Fe1 C4 C5 C1 . . -60.8(2)
C3 C4 C5 Fe1 . . 60.3(2)
C2 C1 C5 C4 . . 0.5(4)
Fe1 C1 C5 C4 . . 61.3(2)
C2 C1 C5 Fe1 . . -60.8(3)
C6 Fe1 C5 C4 . . -73.2(5)
C7 Fe1 C5 C4 . . 162.6(2)
C1 Fe1 C5 C4 . . -117.6(3)
C2 Fe1 C5 C4 . . -80.5(2)
C3 Fe1 C5 C4 . . -36.9(2)
P1 Fe1 C5 C4 . . 72.4(2)
C6 Fe1 C5 C1 . . 44.4(5)
C7 Fe1 C5 C1 . . -79.8(2)
C2 Fe1 C5 C1 . . 37.1(2)
C4 Fe1 C5 C1 . . 117.6(3)
C3 Fe1 C5 C1 . . 80.7(2)
P1 Fe1 C5 C1 . . -170.1(2)
C17 P1 C11 C16 . . 89.9(3)
C23 P1 C11 C16 . . -18.9(3)
Fe1 P1 C11 C16 . . -145.7(2)
C17 P1 C11 C12 . . -87.4(3)
C23 P1 C11 C12 . . 163.8(3)
Fe1 P1 C11 C12 . . 37.0(3)
C16 C11 C12 C13 . . -1.5(5)
P1 C11 C12 C13 . . 175.9(3)
C11 C12 C13 C14 . . 0.8(6)
C12 C13 C14 C15 . . 0.9(6)
C13 C14 C15 C16 . . -1.9(5)
C14 C15 C16 C11 . . 1.2(5)
C12 C11 C16 C15 . . 0.5(5)
P1 C11 C16 C15 . . -176.8(3)
C11 P1 C17 C18 . . 1.2(3)
C23 P1 C17 C18 . . 108.5(3)
Fe1 P1 C17 C18 . . -126.2(2)
C11 P1 C17 C22 . . 178.6(3)
C23 P1 C17 C22 . . -74.1(3)
Fe1 P1 C17 C22 . . 51.3(3)
C22 C17 C18 C19 . . -0.2(5)
P1 C17 C18 C19 . . 177.3(3)
C17 C18 C19 C20 . . 0.3(5)
C18 C19 C20 C21 . . -0.4(5)
C19 C20 C21 C22 . . 0.3(5)
C20 C21 C22 C17 . . -0.1(5)
C18 C17 C22 C21 . . 0.1(5)
P1 C17 C22 C21 . . -177.5(3)
C11 P1 C23 C24 . . 103.4(3)
C17 P1 C23 C24 . . -5.4(3)
Fe1 P1 C23 C24 . . -128.7(3)
C11 P1 C23 C28 . . -73.8(3)
C17 P1 C23 C28 . . 177.4(3)
Fe1 P1 C23 C28 . . 54.1(3)
C28 C23 C24 C25 . . 0.7(6)
P1 C23 C24 C25 . . -176.6(3)
C23 C24 C25 C26 . . -0.3(7)
C24 C25 C26 C27 . . 0.4(7)
C25 C26 C27 C28 . . -0.7(7)
C26 C27 C28 C23 . . 1.1(7)
C24 C23 C28 C27 . . -1.0(6)
P1 C23 C28 C27 . . 176.3(3)
O4 S1 C29 F1 . . 49.6(7)
O2 S1 C29 F1 . . 178.4(6)
O3 S1 C29 F1 . . -63.2(7)
O4 S1 C29 F2 . . -70.4(7)
O2 S1 C29 F2 . . 58.4(6)
O3 S1 C29 F2 . . 176.8(6)
O4 S1 C29 F3 . . -178.2(6)
O2 S1 C29 F3 . . -49.4(6)
O3 S1 C29 F3 . . 69.0(6)
C30 Cl1 C30 Cl1 2_657 2_657 0.0
